data_2211267
loop_
_publ_author_name
'Kai-Huang Zou'
'Li-Xue Zhang'
'Kang Zhang'
'An-Jiang Zhang'
'Jian-Yu Jin'

_publ_section_title
;
 2,2',4'-Trichloroacetophenone
;
_journal_coeditor_code AT2159
_journal_issue 12
_journal_name_full 'Acta Crystallographica Section E'
_journal_page_first o5549
_journal_page_last o5550
_journal_paper_doi 10.1107/S1600536806046721
_journal_volume 62
_journal_year 2006
_chemical_formula_iupac 'C8 H5 Cl3 O'
_chemical_formula_moiety 'C8 H5 Cl3 O'
_chemical_formula_sum 'C8 H5 Cl3 O'
_chemical_formula_weight 223.47
_chemical_name_common 2,2',4'-Trichloroacetophenone
_chemical_name_systematic
;
Chloromethyl 2,4-dichlorophenyl ketone
;
_space_group_IT_number 14
_symmetry_cell_setting monoclinic
_symmetry_space_group_name_Hall '-P 2yn'
_symmetry_space_group_name_H-M 'P 1 21/n 1'
_atom_sites_solution_hydrogens geom
_atom_sites_solution_primary direct
_atom_sites_solution_secondary difmap
_audit_creation_method SHELXL-97
_cell_angle_alpha 90.00
_cell_angle_beta 92.299(2)
_cell_angle_gamma 90.00
_cell_formula_units_Z 4
_cell_length_a 4.6665(5)
_cell_length_b 10.5576(11)
_cell_length_c 17.9978(18)
_cell_measurement_reflns_used 1236
_cell_measurement_temperature 298(2)
_cell_measurement_theta_max 24.96
_cell_measurement_theta_min 2.24
_cell_volume 885.98(16)
_computing_cell_refinement 'SAINT (Bruker, 2002)'
_computing_data_collection 'SMART (Bruker, 2002)'
_computing_data_reduction SAINT
_computing_molecular_graphics 'SHELXTL (Bruker, 2002)'
_computing_publication_material SHELXL97
_computing_structure_refinement 'SHELXL97 (Sheldrick, 1997)'
_computing_structure_solution 'SHELXS97 (Sheldrick, 1997)'
_diffrn_ambient_temperature 298(2)
_diffrn_measured_fraction_theta_full 0.999
_diffrn_measured_fraction_theta_max 0.999
_diffrn_measurement_device_type 'Bruker APEX area-detector'
_diffrn_measurement_method '\f and \w'
_diffrn_radiation_monochromator graphite
_diffrn_radiation_source 'fine-focus sealed tube'
_diffrn_radiation_type MoK\a
_diffrn_radiation_wavelength 0.71073
_diffrn_reflns_av_R_equivalents 0.0215
_diffrn_reflns_av_sigmaI/netI 0.0251
_diffrn_reflns_limit_h_max 4
_diffrn_reflns_limit_h_min -5
_diffrn_reflns_limit_k_max 11
_diffrn_reflns_limit_k_min -12
_diffrn_reflns_limit_l_max 21
_diffrn_reflns_limit_l_min -21
_diffrn_reflns_number 4613
_diffrn_reflns_theta_full 25.21
_diffrn_reflns_theta_max 25.21
_diffrn_reflns_theta_min 2.27
_diffrn_standards_number 0
_exptl_absorpt_coefficient_mu 0.976
_exptl_absorpt_correction_T_max 0.8595
_exptl_absorpt_correction_T_min 0.7518
_exptl_absorpt_correction_type multi-scan
_exptl_absorpt_process_details '(SADABS; Bruker, 2002)'
_exptl_crystal_colour colourless
_exptl_crystal_density_diffrn 1.675
_exptl_crystal_density_method 'not measured'
_exptl_crystal_description Block
_exptl_crystal_F_000 448
_exptl_crystal_size_max 0.31
_exptl_crystal_size_mid 0.17
_exptl_crystal_size_min 0.16
_refine_diff_density_max 0.281
_refine_diff_density_min -0.264
_refine_ls_extinction_method none
_refine_ls_goodness_of_fit_ref 1.149
_refine_ls_hydrogen_treatment constr
_refine_ls_matrix_type full
_refine_ls_number_parameters 109
_refine_ls_number_reflns 1597
_refine_ls_number_restraints 0
_refine_ls_restrained_S_all 1.149
_refine_ls_R_factor_all 0.0626
_refine_ls_R_factor_gt 0.0540
_refine_ls_shift/su_max 0.000
_refine_ls_shift/su_mean 0.000
_refine_ls_structure_factor_coef Fsqd
_refine_ls_weighting_details 'calc w=1/[\s^2^(Fo^2^)+(0.0398P)^2^+0.8207P] where P=(Fo^2^+2Fc^2^)/3'
_refine_ls_weighting_scheme calc
_refine_ls_wR_factor_gt 0.1121
_refine_ls_wR_factor_ref 0.1163
_reflns_number_gt 1415
_reflns_number_total 1597
_reflns_threshold_expression I>2\s(I)
_cod_data_source_file at2159.cif
_cod_data_source_block I
_cod_original_sg_symbol_H-M 'P 21/n'
_cod_database_code 2211267
_cod_database_fobs_code 2211267

loop_
_symmetry_equiv_pos_as_xyz
'x, y, z'
'-x+1/2, y+1/2, -z+1/2'
'-x, -y, -z'
'x-1/2, -y-1/2, z-1/2'

loop_
_atom_site_type_symbol
_atom_site_label
_atom_site_fract_x
_atom_site_fract_y
_atom_site_fract_z
_atom_site_U_iso_or_equiv
_atom_site_adp_type
_atom_site_calc_flag
_atom_site_refinement_flags
_atom_site_occupancy
Cl Cl1 1.2174(2) 0.85232(10) 0.00834(5) 0.0656(3) Uani d . 1
Cl Cl2 0.6176(3) 0.46122(8) 0.10169(6) 0.0778(4) Uani d . 1
Cl Cl3 0.1063(2) 0.65621(10) 0.35376(6) 0.0683(3) Uani d . 1
O O1 0.2971(8) 0.5397(3) 0.22393(17) 0.0945(11) Uani d . 1
C C1 0.9783(7) 0.7925(3) 0.07060(17) 0.0449(8) Uani d . 1
C C2 0.8933(7) 0.6690(3) 0.06405(19) 0.0514(9) Uani d . 1
H H2 0.9602 0.6187 0.0260 0.062 Uiso calc R 1
C C3 0.7073(7) 0.6195(3) 0.11425(18) 0.0452(8) Uani d . 1
C C4 0.6023(7) 0.6927(3) 0.17168(16) 0.0395(7) Uani d . 1
C C5 0.6939(7) 0.8184(3) 0.17520(18) 0.0485(8) Uani d . 1
H H5 0.6263 0.8703 0.2124 0.058 Uiso calc R 1
C C6 0.8806(7) 0.8686(3) 0.12572(18) 0.0497(8) Uani d . 1
H H6 0.9392 0.9526 0.1297 0.060 Uiso calc R 1
C C7 0.4039(7) 0.6433(3) 0.22746(18) 0.0465(8) Uani d . 1
C C8 0.3382(7) 0.7288(3) 0.29125(19) 0.0498(8) Uani d . 1
H H8A 0.2498 0.8060 0.2720 0.060 Uiso calc R 1
H H8B 0.5158 0.7518 0.3177 0.060 Uiso calc R 1

loop_
_atom_site_aniso_label
_atom_site_aniso_U_11
_atom_site_aniso_U_22
_atom_site_aniso_U_33
_atom_site_aniso_U_12
_atom_site_aniso_U_13
_atom_site_aniso_U_23
Cl1 0.0575(6) 0.0798(7) 0.0613(6) 0.0006(5) 0.0232(4) 0.0155(5)
Cl2 0.1141(9) 0.0374(5) 0.0842(8) -0.0056(5) 0.0346(6) -0.0122(5)
Cl3 0.0714(6) 0.0650(6) 0.0712(7) 0.0108(5) 0.0362(5) 0.0166(5)
O1 0.145(3) 0.0601(18) 0.083(2) -0.0447(19) 0.058(2) -0.0163(15)
C1 0.0400(17) 0.053(2) 0.0424(18) 0.0031(15) 0.0070(14) 0.0083(15)
C2 0.058(2) 0.048(2) 0.049(2) 0.0094(17) 0.0150(16) -0.0016(16)
C3 0.052(2) 0.0349(16) 0.0487(19) 0.0050(14) 0.0029(15) -0.0005(14)
C4 0.0434(17) 0.0375(17) 0.0377(17) 0.0009(14) 0.0013(13) 0.0018(13)
C5 0.058(2) 0.0442(19) 0.0438(18) -0.0060(16) 0.0135(16) -0.0066(14)
C6 0.056(2) 0.0425(18) 0.051(2) -0.0082(16) 0.0107(16) 0.0003(15)
C7 0.055(2) 0.0404(18) 0.0448(18) -0.0013(16) 0.0057(15) 0.0051(15)
C8 0.0499(19) 0.0460(19) 0.055(2) 0.0034(16) 0.0177(16) 0.0038(16)

loop_
_atom_type_symbol
_atom_type_description
_atom_type_scat_dispersion_real
_atom_type_scat_dispersion_imag
_atom_type_scat_source
C C 0.0033 0.0016 'International Tables Vol C Tables 4.2.6.8 and 6.1.1.4'
H H 0.0000 0.0000 'International Tables Vol C Tables 4.2.6.8 and 6.1.1.4'
O O 0.0106 0.0060 'International Tables Vol C Tables 4.2.6.8 and 6.1.1.4'
Cl Cl 0.1484 0.1585 'International Tables Vol C Tables 4.2.6.8 and 6.1.1.4'

loop_
_geom_angle_atom_site_label_1
_geom_angle_atom_site_label_2
_geom_angle_atom_site_label_3
_geom_angle
_geom_angle_publ_flag
C2 C1 C6 121.2(3) yes
C2 C1 Cl1 119.0(3) yes
C6 C1 Cl1 119.8(3) yes
C1 C2 C3 119.5(3) yes
C1 C2 H2 120.2 yes
C3 C2 H2 120.2 yes
C2 C3 C4 121.6(3) ?
C2 C3 Cl2 115.7(2) ?
C4 C3 Cl2 122.7(3) ?
C3 C4 C5 116.4(3) ?
C3 C4 C7 123.6(3) ?
C5 C4 C7 120.1(3) ?
C6 C5 C4 122.5(3) ?
C6 C5 H5 118.7 ?
C4 C5 H5 118.7 ?
C1 C6 C5 118.8(3) ?
C1 C6 H6 120.6 yes
C5 C6 H6 120.6 yes
O1 C7 C4 123.4(3) ?
O1 C7 C8 119.4(3) ?
C4 C7 C8 117.2(3) ?
C7 C8 Cl3 112.0(2) ?
C7 C8 H8A 109.2 yes
Cl3 C8 H8A 109.2 ?
C7 C8 H8B 109.2 ?
Cl3 C8 H8B 109.2 ?
H8A C8 H8B 107.9 yes

loop_
_geom_bond_atom_site_label_1
_geom_bond_atom_site_label_2
_geom_bond_distance
_geom_bond_publ_flag
Cl1 C1 1.732(3) yes
Cl2 C3 1.736(3) yes
Cl3 C8 1.767(3) yes
O1 C7 1.203(4) yes
C1 C2 1.367(5) ?
C1 C6 1.369(5) ?
C2 C3 1.380(5) ?
C2 H2 0.9300 ?
C3 C4 1.395(4) ?
C4 C5 1.395(4) ?
C4 C7 1.487(4) yes
C5 C6 1.376(4) ?
C5 H5 0.9300 ?
C6 H6 0.9300 ?
C7 C8 1.502(5) yes
C8 H8A 0.9700 ?
C8 H8B 0.9700 ?

loop_
_geom_torsion_atom_site_label_1
_geom_torsion_atom_site_label_2
_geom_torsion_atom_site_label_3
_geom_torsion_atom_site_label_4
_geom_torsion
C6 C1 C2 C3 -0.6(5)
Cl1 C1 C2 C3 178.7(3)
C1 C2 C3 C4 0.2(5)
C1 C2 C3 Cl2 -179.0(3)
C2 C3 C4 C5 0.4(5)
Cl2 C3 C4 C5 179.7(3)
C2 C3 C4 C7 -179.4(3)
Cl2 C3 C4 C7 -0.2(5)
C3 C4 C5 C6 -0.8(5)
C7 C4 C5 C6 179.0(3)
C2 C1 C6 C5 0.2(5)
Cl1 C1 C6 C5 -179.1(3)
C4 C5 C6 C1 0.5(5)
C3 C4 C7 O1 -6.9(6)
C5 C4 C7 O1 173.3(4)
C3 C4 C7 C8 172.8(3)
C5 C4 C7 C8 -7.1(5)
O1 C7 C8 Cl3 0.9(5)
C4 C7 C8 Cl3 -178.8(2)

loop_
_cod_related_entry_id
_cod_related_entry_database
_cod_related_entry_code
1 ChemSpider 19076
